data_7006798
loop_
_publ_author_name
'de Silva, Namal'
'Nichiporuk, Rita V.'
'Dahl, Lawrence F.'

_publ_section_title
;
 Syntheses and structural analyses of variable-stoichiometric Au-Pt-Ni
 carbonyl/phosphine clusters,
 Pt3(Pt(1-x)Ni(x))(AuPPh3)2(mu2-CO)4(CO)(PPh3)3 and
 Pt2(Pt(2-y)Ni(y))(AuPPh3)2(mu2-CO)4(CO)2(PPh3)2, with ligation-induced
 site-specific Pt/Ni substitutional disorder within butterfly-based
 Pt3(Pt(1-x)Ni(x))Au2 and Pt2(Pt(2-y)Ni(y))Au2 core-geometries.
;
_journal_issue 19
_journal_name_full 'Dalton transactions (Cambridge, England : 2003)'
_journal_page_first 2291
_journal_page_last 2300
_journal_paper_doi 10.1039/b514105m
_journal_year 2006
_chemical_formula_moiety
;
Pt3Pt(1-x)Ni(x)Au2(PPh3)5(CO)5 (Crystal 1D)
x = 0.79
;
_chemical_formula_sum 'C95 H75 Au2 Ni0.79 O5 P5 Pt3.21'
_chemical_formula_weight 2517.95
_chemical_name_systematic
;
?
;
_space_group_IT_number 2
_symmetry_cell_setting triclinic
_symmetry_space_group_name_Hall '-P 1'
_symmetry_space_group_name_H-M 'P -1'
_atom_sites_solution_hydrogens geom
_atom_sites_solution_primary direct
_atom_sites_solution_secondary difmap
_audit_creation_method SHELXL-97
_cell_angle_alpha 87.8590(10)
_cell_angle_beta 88.8060(10)
_cell_angle_gamma 74.1970(10)
_cell_formula_units_Z 2
_cell_length_a 12.8759(3)
_cell_length_b 13.4323(4)
_cell_length_c 27.0507(7)
_cell_measurement_temperature 173(2)
_cell_volume 4498.2(2)
_computing_structure_refinement 'SHELXL-97 (Sheldrick, 1997)'
_computing_structure_solution 'SHELXS-97 (Sheldrick, 1990)'
_diffrn_ambient_temperature 173(2)
_diffrn_measured_fraction_theta_full 0.984
_diffrn_measured_fraction_theta_max 0.984
_diffrn_radiation_monochromator graphite
_diffrn_radiation_source 'fine-focus sealed tube'
_diffrn_radiation_type MoK\a
_diffrn_radiation_wavelength 0.71073
_diffrn_reflns_av_R_equivalents 0.0324
_diffrn_reflns_av_sigmaI/netI 0.0556
_diffrn_reflns_limit_h_max 17
_diffrn_reflns_limit_h_min -17
_diffrn_reflns_limit_k_max 17
_diffrn_reflns_limit_k_min -17
_diffrn_reflns_limit_l_max 36
_diffrn_reflns_limit_l_min -36
_diffrn_reflns_number 43581
_diffrn_reflns_theta_full 28.30
_diffrn_reflns_theta_max 28.30
_diffrn_reflns_theta_min 1.51
_exptl_absorpt_coefficient_mu 8.522
_exptl_absorpt_correction_T_max 0.3817
_exptl_absorpt_correction_T_min 0.1544
_exptl_crystal_colour red/orange
_exptl_crystal_density_diffrn 1.859
_exptl_crystal_density_method 'not measured'
_exptl_crystal_description plate
_exptl_crystal_F_000 2381
_exptl_crystal_size_max 0.35
_exptl_crystal_size_mid 0.32
_exptl_crystal_size_min 0.14
_refine_diff_density_max 9.698
_refine_diff_density_min -2.127
_refine_diff_density_rms 0.500
_refine_ls_extinction_method none
_refine_ls_goodness_of_fit_ref 1.052
_refine_ls_hydrogen_treatment mixed
_refine_ls_matrix_type full
_refine_ls_number_parameters 737
_refine_ls_number_reflns 21991
_refine_ls_number_restraints 0
_refine_ls_restrained_S_all 1.052
_refine_ls_R_factor_all 0.0715
_refine_ls_R_factor_gt 0.0460
_refine_ls_shift/su_max 0.001
_refine_ls_shift/su_mean 0.000
_refine_ls_structure_factor_coef Fsqd
_refine_ls_weighting_details 'calc w=1/[\s^2^(Fo^2^)+(0.0816P)^2^+49.8584P] where P=(Fo^2^+2Fc^2^)/3'
_refine_ls_weighting_scheme calc
_refine_ls_wR_factor_gt 0.1357
_refine_ls_wR_factor_ref 0.1570
_reflns_number_gt 16518
_reflns_number_total 21991
_reflns_threshold_expression >2sigma(I)
_cod_data_source_file b514105m.txt
_cod_data_source_block dahl249
_cod_depositor_comments
;
The following automatic conversions were performed:
'_symmetry_cell_setting' value 'Triclinic' changed to 'triclinic'
according to '/home/saulius/struct/CIF-dictionaries/cif_core.dic'
dictionary named 'cif_core.dic' version 2.4.1 from 2010-06-29.

Automatic conversion script
Id: cif_fix_enum 1527 2010-12-29 10:47:43Z saulius 
;
_cod_original_sg_symbol_H-M P-1
_cod_database_code 7006798

loop_
_symmetry_equiv_pos_as_xyz
'x, y, z'
'-x, -y, -z'

loop_
_atom_site_label
_atom_site_type_symbol
_atom_site_fract_x
_atom_site_fract_y
_atom_site_fract_z
_atom_site_U_iso_or_equiv
_atom_site_adp_type
_atom_site_occupancy
_atom_site_symmetry_multiplicity
_atom_site_calc_flag
_atom_site_refinement_flags
_atom_site_disorder_assembly
_atom_site_disorder_group
Au1 Au 0.24949(3) 0.05959(3) 0.300849(13) 0.01931(9) Uani 1 1 d . . .
Au2 Au 0.43196(3) 0.07517(3) 0.231469(13) 0.01873(9) Uani 1 1 d . A .
Ni1 Ni 0.22074(7) 0.12081(6) 0.20477(3) 0.02099(17) Uani 0.79 1 d P A 2
O1 O 0.3775(6) 0.4249(5) 0.2417(3) 0.0256(15) Uani 1 1 d . . .
O2 O 0.1408(5) 0.4204(5) 0.3246(3) 0.0211(14) Uani 1 1 d . . .
O3 O 0.2651(7) 0.1316(6) 0.0998(3) 0.0323(17) Uani 1 1 d . . .
O4 O -0.0008(6) 0.1642(6) 0.1722(3) 0.0351(19) Uani 1 1 d . . .
O5 O 0.2253(9) -0.0885(7) 0.1855(3) 0.053(3) Uani 1 1 d . A .
P1 P 0.1911(2) -0.05408(18) 0.35245(9) 0.0191(5) Uani 1 1 d . A .
P2 P 0.5759(2) -0.05477(19) 0.20531(9) 0.0204(5) Uani 1 1 d . . .
P3 P 0.3090(2) 0.36826(19) 0.10798(10) 0.0217(5) Uani 1 1 d . A .
P4 P -0.06913(19) 0.40456(18) 0.24754(9) 0.0184(5) Uani 1 1 d . A .
P5 P 0.38448(19) 0.22332(18) 0.34933(9) 0.0178(5) Uani 1 1 d . . .
Pt1 Pt 0.22074(7) 0.12081(6) 0.20477(3) 0.02099(17) Uani 0.21 1 d P A 1
Pt2 Pt 0.08979(3) 0.28178(3) 0.247408(13) 0.01679(8) Uani 1 1 d . . .
Pt3 Pt 0.30184(3) 0.27559(3) 0.178608(13) 0.01734(8) Uani 1 1 d . . .
Pt4 Pt 0.29778(3) 0.23923(2) 0.276309(13) 0.01519(8) Uani 1 1 d . A .
C1 C 0.3461(7) 0.3541(7) 0.2331(3) 0.0191(18) Uani 1 1 d . A .
C2 C 0.1594(7) 0.3509(7) 0.2979(4) 0.0204(19) Uani 1 1 d . A .
C3 C 0.2619(7) 0.1635(7) 0.1393(4) 0.022(2) Uani 1 1 d . A .
C4 C 0.0618(8) 0.1865(8) 0.1974(4) 0.026(2) Uani 1 1 d . A .
C5 C 0.2260(9) -0.0063(9) 0.1952(4) 0.033(3) Uani 1 1 d . . .
C6 C 0.26971(13) -0.10775(11) 0.40806(6) 0.023(2) Uani 1 1 d G . .
C7 C 0.27004(14) -0.04263(13) 0.44676(5) 0.031(2) Uani 1 1 d G A .
H7 H 0.2299 0.0281 0.4443 0.037 Uiso 1 1 calc R . .
C8 C 0.32910(15) -0.08094(14) 0.48907(5) 0.042(3) Uani 1 1 d G A .
H8 H 0.3293 -0.0364 0.5155 0.051 Uiso 1 1 calc R . .
C9 C 0.38782(16) -0.18437(14) 0.49268(6) 0.055(4) Uani 1 1 d G A .
H9 H 0.4282 -0.2106 0.5216 0.066 Uiso 1 1 calc R . .
C10 C 0.38749(16) -0.24949(13) 0.45397(6) 0.056(4) Uani 1 1 d G A .
H10 H 0.4276 -0.3202 0.4564 0.067 Uiso 1 1 calc R . .
C11 C 0.32843(14) -0.21118(11) 0.41166(6) 0.044(3) Uani 1 1 d G A .
H11 H 0.3282 -0.2557 0.3852 0.052 Uiso 1 1 calc R . .
C12 C 0.18121(13) -0.17188(10) 0.32330(7) 0.024(2) Uani 1 1 d G A .
C13 C 0.26092(14) -0.21477(9) 0.28884(7) 0.029(2) Uani 1 1 d G A .
H13 H 0.3115 -0.1783 0.2782 0.035 Uiso 1 1 calc R . .
C14 C 0.26658(15) -0.31096(9) 0.26997(7) 0.037(3) Uani 1 1 d G A .
H14 H 0.3211 -0.3403 0.2464 0.045 Uiso 1 1 calc R . .
C15 C 0.19254(17) -0.36428(10) 0.28555(8) 0.035(3) Uani 1 1 d G A .
H15 H 0.1964 -0.4300 0.2727 0.042 Uiso 1 1 calc R . .
C16 C 0.11283(16) -0.32140(11) 0.32001(8) 0.035(3) Uani 1 1 d G A .
H16 H 0.0622 -0.3578 0.3307 0.042 Uiso 1 1 calc R . .
C17 C 0.10716(15) -0.22520(11) 0.33888(7) 0.030(2) Uani 1 1 d G A .
H17 H 0.0527 -0.1959 0.3624 0.035 Uiso 1 1 calc R . .
C18 C 0.05657(12) 0.00736(12) 0.37727(6) 0.0202(19) Uani 1 1 d G A .
C19 C 0.02023(13) -0.02540(14) 0.42210(6) 0.030(2) Uani 1 1 d G A .
H19 H 0.0658 -0.0810 0.4408 0.036 Uiso 1 1 calc R . .
C20 C -0.08273(14) 0.02313(15) 0.43957(7) 0.038(3) Uani 1 1 d G A .
H20 H -0.1076 0.0007 0.4702 0.046 Uiso 1 1 calc R . .
C21 C -0.14936(12) 0.10442(15) 0.41220(7) 0.038(3) Uani 1 1 d G A .
H21 H -0.2197 0.1376 0.4241 0.045 Uiso 1 1 calc R . .
C22 C -0.11302(11) 0.13719(13) 0.36737(7) 0.030(2) Uani 1 1 d G A .
H22 H -0.1586 0.1927 0.3487 0.036 Uiso 1 1 calc R . .
C23 C -0.01005(11) 0.08866(12) 0.34990(6) 0.024(2) Uani 1 1 d G A .
H23 H 0.0148 0.1110 0.3193 0.028 Uiso 1 1 calc R . .
C24 C 0.58414(13) -0.07243(12) 0.13820(6) 0.029(2) Uani 1 1 d G A .
C25 C 0.68085(14) -0.09270(14) 0.11168(6) 0.030(2) Uani 1 1 d G A .
H25 H 0.7462 -0.0954 0.1281 0.036 Uiso 1 1 calc R . .
C26 C 0.68199(16) -0.10898(15) 0.06121(6) 0.040(3) Uani 1 1 d G A .
H26 H 0.7481 -0.1228 0.0431 0.048 Uiso 1 1 calc R . .
C27 C 0.58641(17) -0.10499(15) 0.03725(6) 0.046(3) Uani 1 1 d G A .
H27 H 0.5872 -0.1161 0.0028 0.055 Uiso 1 1 calc R . .
C28 C 0.48970(16) -0.08472(14) 0.06377(5) 0.048(3) Uani 1 1 d G A .
H28 H 0.4244 -0.0820 0.0474 0.057 Uiso 1 1 calc R . .
C29 C 0.48856(14) -0.06844(12) 0.11424(5) 0.036(3) Uani 1 1 d G A .
H29 H 0.4225 -0.0546 0.1324 0.043 Uiso 1 1 calc R . .
C30 C 0.71045(10) -0.04676(13) 0.22088(6) 0.024(2) Uani 1 1 d G A .
C31 C 0.79448(11) -0.13352(13) 0.23278(7) 0.027(2) Uani 1 1 d G A .
H31 H 0.7824 -0.2003 0.2340 0.033 Uiso 1 1 calc R . .
C32 C 0.89614(10) -0.12261(15) 0.24288(8) 0.033(3) Uani 1 1 d G A .
H32 H 0.9536 -0.1819 0.2510 0.040 Uiso 1 1 calc R . .
C33 C 0.91379(10) -0.02494(16) 0.24107(8) 0.035(3) Uani 1 1 d G A .
H33 H 0.9833 -0.0175 0.2480 0.043 Uiso 1 1 calc R . .
C34 C 0.82976(10) 0.06182(15) 0.22916(7) 0.037(3) Uani 1 1 d G A .
H34 H 0.8418 0.1286 0.2279 0.044 Uiso 1 1 calc R . .
C35 C 0.72809(10) 0.05091(13) 0.21907(7) 0.029(2) Uani 1 1 d G A .
H35 H 0.6707 0.1102 0.2109 0.035 Uiso 1 1 calc R . .
C36 C 0.56847(12) -0.18037(10) 0.23115(6) 0.0216(19) Uani 1 1 d G A .
C37 C 0.58493(14) -0.26770(10) 0.20284(7) 0.027(2) Uani 1 1 d G A .
H37 H 0.5995 -0.2633 0.1684 0.033 Uiso 1 1 calc R . .
C38 C 0.58002(15) -0.36142(10) 0.22496(8) 0.034(3) Uani 1 1 d G A .
H38 H 0.5913 -0.4211 0.2056 0.041 Uiso 1 1 calc R . .
C39 C 0.55866(15) -0.36781(9) 0.27538(8) 0.035(3) Uani 1 1 d G A .
H39 H 0.5553 -0.4319 0.2905 0.043 Uiso 1 1 calc R . .
C40 C 0.54221(13) -0.28048(10) 0.30369(7) 0.036(3) Uani 1 1 d G A .
H40 H 0.5276 -0.2849 0.3382 0.043 Uiso 1 1 calc R . .
C41 C 0.54711(12) -0.18677(10) 0.28157(6) 0.029(2) Uani 1 1 d G A .
H41 H 0.5359 -0.1271 0.3009 0.035 Uiso 1 1 calc R . .
C42 C 0.43350(14) 0.31860(13) 0.07222(5) 0.031(2) Uani 1 1 d G A .
C43 C 0.50115(14) 0.22208(13) 0.08552(5) 0.025(2) Uani 1 1 d G A .
H43 H 0.4825 0.1834 0.1127 0.030 Uiso 1 1 calc R . .
C44 C 0.59611(15) 0.18222(15) 0.05899(6) 0.033(2) Uani 1 1 d G A .
H44 H 0.6423 0.1163 0.0681 0.039 Uiso 1 1 calc R . .
C45 C 0.62342(16) 0.23887(17) 0.01916(6) 0.043(3) Uani 1 1 d G A .
H45 H 0.6883 0.2116 0.0010 0.052 Uiso 1 1 calc R . .
C46 C 0.55577(17) 0.33539(17) 0.00586(6) 0.075(6) Uani 1 1 d G A .
H46 H 0.5744 0.3741 -0.0214 0.090 Uiso 1 1 calc R . .
C47 C 0.46081(16) 0.37526(15) 0.03239(6) 0.057(4) Uani 1 1 d G A .
H47 H 0.4146 0.4412 0.0233 0.068 Uiso 1 1 calc R . .
C48 C 0.19581(15) 0.36372(13) 0.06849(5) 0.029(2) Uani 1 1 d G A .
C49 C 0.20796(16) 0.33442(15) 0.01951(5) 0.055(4) Uani 1 1 d G A .
H49 H 0.2776 0.3167 0.0044 0.066 Uiso 1 1 calc R . .
C50 C 0.11826(17) 0.33099(16) -0.00739(5) 0.077(6) Uani 1 1 d G A .
H50 H 0.1266 0.3110 -0.0409 0.093 Uiso 1 1 calc R . .
C51 C 0.01641(16) 0.35686(16) 0.01469(5) 0.071(5) Uani 1 1 d G A .
H51 H -0.0449 0.3545 -0.0037 0.085 Uiso 1 1 calc R . .
C52 C 0.00426(15) 0.38615(14) 0.06368(6) 0.049(3) Uani 1 1 d G A .
H52 H -0.0653 0.4038 0.0788 0.058 Uiso 1 1 calc R . .
C53 C 0.09396(14) 0.38958(13) 0.09058(5) 0.038(3) Uani 1 1 d G A .
H53 H 0.0857 0.4096 0.1241 0.046 Uiso 1 1 calc R . .
C54 C 0.29744(15) 0.50810(12) 0.10774(6) 0.023(2) Uani 1 1 d G A .
C55 C 0.36757(15) 0.54298(12) 0.13662(7) 0.035(3) Uani 1 1 d G A .
H55 H 0.4201 0.4950 0.1561 0.042 Uiso 1 1 calc R . .
C56 C 0.36080(17) 0.64801(12) 0.13699(8) 0.043(3) Uani 1 1 d G A .
H56 H 0.4087 0.6718 0.1567 0.052 Uiso 1 1 calc R . .
C57 C 0.28391(18) 0.71816(12) 0.10849(8) 0.036(3) Uani 1 1 d G A .
H57 H 0.2793 0.7899 0.1087 0.043 Uiso 1 1 calc R . .
C58 C 0.21378(18) 0.68329(12) 0.07961(7) 0.033(2) Uani 1 1 d G A .
H58 H 0.1612 0.7312 0.0601 0.039 Uiso 1 1 calc R . .
C59 C 0.22055(16) 0.57826(12) 0.07924(6) 0.029(2) Uani 1 1 d G A .
H59 H 0.1726 0.5544 0.0595 0.035 Uiso 1 1 calc R . .
C60 C -0.06225(12) 0.51419(11) 0.20564(6) 0.026(2) Uani 1 1 d G A .
C61 C 0.03327(13) 0.54358(10) 0.20514(6) 0.029(2) Uani 1 1 d G A .
H61 H 0.0921 0.5061 0.2249 0.035 Uiso 1 1 calc R . .
C62 C 0.04271(14) 0.62778(10) 0.17569(7) 0.035(3) Uani 1 1 d G A .
H62 H 0.1080 0.6479 0.1753 0.042 Uiso 1 1 calc R . .
C63 C -0.04337(15) 0.68260(11) 0.14675(7) 0.033(3) Uani 1 1 d G A .
H63 H -0.0369 0.7402 0.1266 0.040 Uiso 1 1 calc R . .
C64 C -0.13889(14) 0.65322(12) 0.14726(7) 0.038(3) Uani 1 1 d G A .
H64 H -0.1977 0.6907 0.1275 0.045 Uiso 1 1 calc R . .
C65 C -0.14833(13) 0.56901(12) 0.17670(7) 0.032(2) Uani 1 1 d G A .
H65 H -0.2136 0.5489 0.1770 0.039 Uiso 1 1 calc R . .
C66 C -0.19150(10) 0.37051(13) 0.22848(7) 0.0206(19) Uani 1 1 d G A .
C67 C -0.19971(11) 0.34717(14) 0.17933(7) 0.024(2) Uani 1 1 d G A .
H67 H -0.1429 0.3486 0.1566 0.029 Uiso 1 1 calc R . .
C68 C -0.29101(11) 0.32175(16) 0.16350(8) 0.032(2) Uani 1 1 d G A .
H68 H -0.2966 0.3058 0.1299 0.038 Uiso 1 1 calc R . .
C69 C -0.37409(10) 0.31967(17) 0.19683(8) 0.028(2) Uani 1 1 d G A .
H69 H -0.4365 0.3023 0.1860 0.034 Uiso 1 1 calc R . .
C70 C -0.36589(10) 0.34301(16) 0.24598(8) 0.025(2) Uani 1 1 d G A .
H70 H -0.4227 0.3416 0.2688 0.030 Uiso 1 1 calc R . .
C71 C -0.27459(10) 0.36843(14) 0.26180(7) 0.0212(19) Uani 1 1 d G A .
H71 H -0.2690 0.3844 0.2954 0.025 Uiso 1 1 calc R . .
C72 C -0.10962(11) 0.46488(11) 0.30727(6) 0.023(2) Uani 1 1 d G A .
C73 C -0.16364(12) 0.56922(12) 0.31057(7) 0.033(2) Uani 1 1 d G A .
H73 H -0.1794 0.6119 0.2814 0.039 Uiso 1 1 calc R . .
C74 C -0.19463(14) 0.61109(13) 0.35655(8) 0.046(3) Uani 1 1 d G A .
H74 H -0.2316 0.6824 0.3588 0.056 Uiso 1 1 calc R . .
C75 C -0.17159(14) 0.54860(13) 0.39924(7) 0.040(3) Uani 1 1 d G A .
H75 H -0.1928 0.5772 0.4307 0.048 Uiso 1 1 calc R . .
C76 C -0.11757(13) 0.44426(13) 0.39594(6) 0.037(3) Uani 1 1 d G A .
H76 H -0.1018 0.4016 0.4251 0.044 Uiso 1 1 calc R . .
C77 C -0.08658(11) 0.40239(12) 0.34996(6) 0.025(2) Uani 1 1 d G A .
H77 H -0.0497 0.3311 0.3477 0.030 Uiso 1 1 calc R . .
C78 C 0.29545(12) 0.23449(12) 0.40553(5) 0.025(2) Uani 1 1 d G A .
C79 C 0.19125(12) 0.22438(11) 0.40216(5) 0.022(2) Uani 1 1 d G A .
H79 H 0.1638 0.2145 0.3709 0.027 Uiso 1 1 calc R . .
C80 C 0.12726(13) 0.22871(13) 0.44448(5) 0.029(2) Uani 1 1 d G A .
H80 H 0.0560 0.2218 0.4422 0.035 Uiso 1 1 calc R . .
C81 C 0.16747(15) 0.24316(15) 0.49016(5) 0.030(2) Uani 1 1 d G A .
H81 H 0.1237 0.2461 0.5191 0.037 Uiso 1 1 calc R . .
C82 C 0.27167(15) 0.25327(15) 0.49353(5) 0.034(3) Uani 1 1 d G A .
H82 H 0.2992 0.2631 0.5247 0.040 Uiso 1 1 calc R . .
C83 C 0.33567(14) 0.24893(13) 0.45121(5) 0.026(2) Uani 1 1 d G A .
H83 H 0.4069 0.2558 0.4535 0.032 Uiso 1 1 calc R . .
C84 C 0.49377(11) 0.10322(11) 0.36191(5) 0.0215(19) Uani 1 1 d G A .
C85 C 0.48563(12) 0.03511(12) 0.40083(5) 0.026(2) Uani 1 1 d G A .
H85 H 0.4217 0.0478 0.4205 0.031 Uiso 1 1 calc R . .
C86 C 0.57108(12) -0.05155(13) 0.41098(6) 0.029(2) Uani 1 1 d G A .
H86 H 0.5655 -0.0981 0.4376 0.035 Uiso 1 1 calc R . .
C87 C 0.66467(11) -0.07012(13) 0.38220(6) 0.028(2) Uani 1 1 d G A .
H87 H 0.7231 -0.1293 0.3891 0.034 Uiso 1 1 calc R . .
C88 C 0.67281(10) -0.00202(13) 0.34327(6) 0.029(2) Uani 1 1 d G A .
H88 H 0.7368 -0.0147 0.3236 0.035 Uiso 1 1 calc R . .
C89 C 0.58736(10) 0.08465(12) 0.33313(6) 0.026(2) Uani 1 1 d G A .
H89 H 0.5929 0.1312 0.3065 0.031 Uiso 1 1 calc R . .
C90 C 0.45386(12) 0.32379(12) 0.36293(6) 0.0210(19) Uani 1 1 d G A .
C91 C 0.39455(13) 0.42619(11) 0.35521(6) 0.027(2) Uani 1 1 d G A .
H91 H 0.3237 0.4416 0.3423 0.032 Uiso 1 1 calc R . .
C92 C 0.43886(15) 0.50600(12) 0.36646(7) 0.036(3) Uani 1 1 d G A .
H92 H 0.3983 0.5760 0.3612 0.044 Uiso 1 1 calc R . .
C93 C 0.54249(15) 0.48341(14) 0.38542(7) 0.032(2) Uani 1 1 d G A .
H93 H 0.5728 0.5380 0.3931 0.038 Uiso 1 1 calc R . .
C94 C 0.60181(14) 0.38100(15) 0.39314(7) 0.028(2) Uani 1 1 d G A .
H94 H 0.6726 0.3656 0.4061 0.034 Uiso 1 1 calc R . .
C95 C 0.55750(13) 0.30119(13) 0.38190(6) 0.026(2) Uani 1 1 d G A .
H95 H 0.5980 0.2312 0.3872 0.031 Uiso 1 1 calc R . .

loop_
_atom_site_aniso_label
_atom_site_aniso_U_11
_atom_site_aniso_U_22
_atom_site_aniso_U_33
_atom_site_aniso_U_23
_atom_site_aniso_U_13
_atom_site_aniso_U_12
Au1 0.02430(19) 0.01592(16) 0.01856(18) 0.00081(13) 0.00056(14) -0.00714(14)
Au2 0.01753(17) 0.01615(16) 0.01957(18) -0.00114(13) -0.00089(13) 0.00057(13)
Ni1 0.0183(4) 0.0213(4) 0.0207(4) 0.0035(3) 0.0010(3) -0.0014(3)
O1 0.027(4) 0.022(3) 0.031(4) -0.001(3) -0.003(3) -0.012(3)
O2 0.018(3) 0.018(3) 0.027(4) -0.008(3) 0.000(3) -0.004(3)
O3 0.043(5) 0.029(4) 0.027(4) -0.002(3) -0.007(3) -0.011(3)
O4 0.030(4) 0.037(4) 0.042(5) -0.019(4) -0.001(4) -0.012(3)
O5 0.094(8) 0.026(4) 0.037(5) 0.000(4) 0.003(5) -0.012(5)
P1 0.0236(12) 0.0159(11) 0.0187(12) 0.0011(9) -0.0026(9) -0.0068(9)
P2 0.0194(12) 0.0190(11) 0.0194(12) -0.0013(9) -0.0010(9) 0.0006(9)
P3 0.0266(13) 0.0176(11) 0.0201(12) 0.0025(9) -0.0003(10) -0.0048(10)
P4 0.0162(11) 0.0175(11) 0.0212(12) -0.0006(9) 0.0004(9) -0.0041(9)
P5 0.0187(11) 0.0159(11) 0.0175(12) 0.0017(9) -0.0003(9) -0.0028(9)
Pt1 0.0183(4) 0.0213(4) 0.0207(4) 0.0035(3) 0.0010(3) -0.0014(3)
Pt2 0.01506(16) 0.01499(16) 0.02019(18) -0.00162(13) 0.00096(13) -0.00378(13)
Pt3 0.01729(17) 0.01569(16) 0.01831(18) 0.00237(13) -0.00068(13) -0.00359(13)
Pt4 0.01461(16) 0.01284(15) 0.01703(17) 0.00079(12) -0.00021(12) -0.00207(12)
C1 0.014(4) 0.022(5) 0.019(5) 0.002(4) 0.001(3) -0.002(4)
C2 0.014(4) 0.023(5) 0.023(5) 0.008(4) -0.003(4) -0.004(4)
C3 0.014(4) 0.019(4) 0.036(6) 0.001(4) -0.003(4) -0.007(4)
C4 0.026(5) 0.021(5) 0.030(6) -0.005(4) 0.001(4) -0.006(4)
C5 0.032(6) 0.041(7) 0.022(5) 0.004(5) 0.005(4) -0.001(5)
C6 0.014(4) 0.025(5) 0.028(5) -0.002(4) -0.003(4) -0.005(4)
C7 0.034(6) 0.042(6) 0.023(5) -0.001(5) -0.006(4) -0.019(5)
C8 0.034(6) 0.071(9) 0.026(6) 0.012(6) -0.009(5) -0.023(6)
C9 0.027(6) 0.100(12) 0.035(7) 0.028(8) -0.009(5) -0.014(7)
C10 0.039(7) 0.060(9) 0.053(9) 0.023(7) -0.008(6) 0.009(6)
C11 0.046(7) 0.042(7) 0.031(6) 0.009(5) -0.007(5) 0.007(6)
C12 0.030(5) 0.020(5) 0.023(5) 0.003(4) -0.008(4) -0.010(4)
C13 0.035(6) 0.022(5) 0.029(6) 0.003(4) -0.002(5) -0.008(4)
C14 0.044(7) 0.028(6) 0.039(7) -0.008(5) -0.006(5) -0.007(5)
C15 0.036(6) 0.021(5) 0.047(7) -0.003(5) -0.019(5) -0.005(5)
C16 0.036(6) 0.029(6) 0.045(7) 0.007(5) -0.012(5) -0.017(5)
C17 0.033(6) 0.024(5) 0.035(6) 0.000(4) -0.006(5) -0.013(4)
C18 0.021(5) 0.022(5) 0.019(5) -0.002(4) -0.007(4) -0.007(4)
C19 0.027(5) 0.038(6) 0.021(5) 0.006(4) -0.003(4) -0.004(5)
C20 0.028(6) 0.055(8) 0.028(6) 0.009(5) 0.000(5) -0.009(5)
C21 0.023(5) 0.041(7) 0.043(7) -0.003(5) 0.012(5) 0.001(5)
C22 0.031(6) 0.025(5) 0.032(6) 0.005(4) -0.008(5) -0.006(4)
C23 0.021(5) 0.026(5) 0.025(5) 0.003(4) -0.001(4) -0.010(4)
C24 0.036(6) 0.023(5) 0.020(5) -0.004(4) 0.000(4) 0.007(4)
C25 0.039(6) 0.025(5) 0.022(5) 0.000(4) 0.002(4) -0.003(5)
C26 0.057(8) 0.031(6) 0.025(6) -0.003(5) 0.001(5) 0.001(5)
C27 0.067(9) 0.031(6) 0.026(6) -0.007(5) -0.003(6) 0.009(6)
C28 0.055(8) 0.034(7) 0.043(8) -0.007(6) -0.018(6) 0.009(6)
C29 0.037(6) 0.029(6) 0.031(6) -0.007(5) 0.001(5) 0.008(5)
C30 0.021(5) 0.025(5) 0.022(5) -0.002(4) 0.002(4) -0.002(4)
C31 0.028(5) 0.025(5) 0.027(5) 0.000(4) -0.005(4) -0.004(4)
C32 0.026(5) 0.039(6) 0.032(6) -0.007(5) -0.012(5) -0.001(5)
C33 0.025(6) 0.049(7) 0.032(6) -0.012(5) 0.002(5) -0.008(5)
C34 0.033(6) 0.030(6) 0.048(7) -0.006(5) 0.006(5) -0.009(5)
C35 0.029(6) 0.026(5) 0.031(6) 0.001(4) 0.007(4) -0.006(4)
C36 0.016(4) 0.019(4) 0.027(5) -0.001(4) 0.003(4) -0.001(4)
C37 0.022(5) 0.023(5) 0.034(6) 0.002(4) 0.002(4) -0.002(4)
C38 0.031(6) 0.022(5) 0.045(7) -0.002(5) 0.002(5) -0.001(4)
C39 0.025(6) 0.023(5) 0.053(8) 0.007(5) 0.000(5) 0.002(4)
C40 0.033(6) 0.029(6) 0.042(7) 0.007(5) 0.009(5) -0.003(5)
C41 0.033(6) 0.027(5) 0.024(5) 0.004(4) -0.001(4) -0.003(4)
C42 0.042(6) 0.028(5) 0.024(5) 0.003(4) 0.012(5) -0.010(5)
C43 0.023(5) 0.029(5) 0.022(5) 0.002(4) 0.002(4) -0.008(4)
C44 0.034(6) 0.026(5) 0.036(6) 0.000(5) 0.005(5) -0.004(5)
C45 0.044(7) 0.035(6) 0.045(7) 0.002(5) 0.020(6) -0.002(5)
C46 0.099(13) 0.041(8) 0.071(11) 0.021(7) 0.059(10) 0.000(8)
C47 0.068(10) 0.035(7) 0.052(9) 0.021(6) 0.031(7) 0.008(6)
C48 0.043(6) 0.021(5) 0.020(5) 0.007(4) -0.012(4) -0.007(4)
C49 0.058(9) 0.055(9) 0.035(7) -0.009(6) -0.012(6) 0.016(7)
C50 0.099(14) 0.066(11) 0.050(10) -0.017(8) -0.043(10) 0.010(10)
C51 0.077(12) 0.063(10) 0.067(11) 0.009(8) -0.056(10) -0.008(9)
C52 0.036(7) 0.060(9) 0.053(9) 0.012(7) -0.021(6) -0.019(6)
C53 0.042(7) 0.047(7) 0.029(6) 0.005(5) -0.011(5) -0.017(6)
C54 0.026(5) 0.027(5) 0.018(5) 0.002(4) 0.002(4) -0.011(4)
C55 0.042(7) 0.036(6) 0.031(6) 0.011(5) -0.007(5) -0.020(5)
C56 0.061(9) 0.039(7) 0.036(7) 0.009(5) -0.016(6) -0.026(6)
C57 0.061(8) 0.018(5) 0.029(6) 0.001(4) 0.011(5) -0.013(5)
C58 0.036(6) 0.021(5) 0.038(6) 0.008(5) 0.002(5) -0.004(4)
C59 0.030(6) 0.023(5) 0.033(6) 0.008(4) -0.003(5) -0.007(4)
C60 0.028(5) 0.023(5) 0.024(5) -0.003(4) -0.001(4) -0.004(4)
C61 0.035(6) 0.031(5) 0.029(6) 0.003(4) -0.006(5) -0.021(5)
C62 0.036(6) 0.034(6) 0.038(7) 0.007(5) -0.002(5) -0.015(5)
C63 0.040(7) 0.023(5) 0.033(6) 0.002(4) 0.007(5) -0.004(5)
C64 0.022(5) 0.038(6) 0.046(7) 0.015(5) -0.001(5) 0.004(5)
C65 0.016(5) 0.035(6) 0.041(7) 0.007(5) 0.003(4) -0.001(4)
C66 0.018(4) 0.017(4) 0.027(5) 0.000(4) 0.000(4) -0.005(4)
C67 0.022(5) 0.026(5) 0.025(5) -0.005(4) 0.001(4) -0.005(4)
C68 0.028(6) 0.034(6) 0.032(6) -0.007(5) -0.003(5) -0.006(5)
C69 0.020(5) 0.022(5) 0.044(7) -0.003(4) -0.012(4) -0.005(4)
C70 0.015(4) 0.025(5) 0.034(6) 0.002(4) 0.005(4) -0.006(4)
C71 0.022(5) 0.016(4) 0.026(5) -0.001(4) -0.003(4) -0.006(4)
C72 0.016(4) 0.027(5) 0.028(5) -0.010(4) 0.004(4) -0.007(4)
C73 0.028(6) 0.023(5) 0.042(7) -0.010(5) -0.003(5) 0.001(4)
C74 0.048(8) 0.038(7) 0.049(8) -0.020(6) 0.006(6) -0.002(6)
C75 0.035(6) 0.050(7) 0.033(6) -0.023(6) 0.000(5) -0.006(6)
C76 0.037(6) 0.049(7) 0.021(5) -0.003(5) 0.005(5) -0.006(5)
C77 0.025(5) 0.026(5) 0.022(5) -0.005(4) 0.005(4) -0.004(4)
C78 0.026(5) 0.016(4) 0.028(5) 0.004(4) 0.006(4) 0.003(4)
C79 0.021(5) 0.025(5) 0.021(5) 0.000(4) -0.001(4) -0.005(4)
C80 0.027(5) 0.028(5) 0.032(6) -0.002(4) 0.011(4) -0.006(4)
C81 0.035(6) 0.025(5) 0.025(5) -0.001(4) 0.010(5) 0.001(4)
C82 0.044(7) 0.030(6) 0.021(5) 0.004(4) 0.006(5) -0.001(5)
C83 0.025(5) 0.033(5) 0.017(5) 0.003(4) -0.001(4) 0.000(4)
C84 0.017(4) 0.020(4) 0.026(5) 0.000(4) -0.007(4) -0.002(4)
C85 0.023(5) 0.024(5) 0.031(6) 0.004(4) -0.004(4) -0.005(4)
C86 0.034(6) 0.020(5) 0.033(6) 0.010(4) -0.007(5) -0.006(4)
C87 0.026(5) 0.020(5) 0.032(6) -0.004(4) -0.014(4) 0.005(4)
C88 0.021(5) 0.029(5) 0.033(6) -0.008(4) -0.003(4) 0.002(4)
C89 0.026(5) 0.024(5) 0.023(5) 0.000(4) 0.002(4) 0.001(4)
C90 0.024(5) 0.020(4) 0.018(5) 0.003(4) 0.001(4) -0.005(4)
C91 0.029(5) 0.021(5) 0.030(6) 0.000(4) -0.006(4) -0.006(4)
C92 0.037(6) 0.024(5) 0.046(7) 0.002(5) -0.004(5) -0.006(5)
C93 0.041(6) 0.028(5) 0.032(6) -0.003(4) -0.005(5) -0.020(5)
C94 0.029(5) 0.031(5) 0.027(6) 0.003(4) -0.005(4) -0.012(4)
C95 0.025(5) 0.023(5) 0.026(5) 0.002(4) -0.005(4) -0.002(4)

loop_
_atom_type_symbol
_atom_type_description
_atom_type_scat_dispersion_real
_atom_type_scat_dispersion_imag
_atom_type_scat_source
C C 0.0033 0.0016 'International Tables Vol C Tables 4.2.6.8 and 6.1.1.4'
H H 0.0000 0.0000 'International Tables Vol C Tables 4.2.6.8 and 6.1.1.4'
O O 0.0106 0.0060 'International Tables Vol C Tables 4.2.6.8 and 6.1.1.4'
P P 0.1023 0.0942 'International Tables Vol C Tables 4.2.6.8 and 6.1.1.4'
Pt Pt -1.7033 8.3905 'International Tables Vol C Tables 4.2.6.8 and 6.1.1.4'
Au Au -2.0133 8.8022 'International Tables Vol C Tables 4.2.6.8 and 6.1.1.4'
Ni Ni 0.3393 1.1124 'International Tables Vol C Tables 4.2.6.8 and 6.1.1.4'

loop_
_geom_angle_atom_site_label_1
_geom_angle_atom_site_label_2
_geom_angle_atom_site_label_3
_geom_angle
_geom_angle_site_symmetry_1
_geom_angle_site_symmetry_3
_geom_angle_publ_flag
P1 Au1 Ni1 135.25(7) . . ?
P1 Au1 Pt4 155.16(6) . . ?
Ni1 Au1 Pt4 64.96(2) . . ?
P1 Au1 Au2 142.57(6) . . ?
Ni1 Au1 Au2 56.57(2) . . ?
Pt4 Au1 Au2 56.146(12) . . ?
P2 Au2 Pt4 166.23(7) . . ?
P2 Au2 Ni1 129.23(7) . . ?
Pt4 Au2 Ni1 64.53(2) . . ?
P2 Au2 Au1 128.49(7) . . ?
Pt4 Au2 Au1 56.025(12) . . ?
Ni1 Au2 Au1 55.69(2) . . ?
P2 Au2 Pt3 131.22(7) . . ?
Pt4 Au2 Pt3 54.562(12) . . ?
Ni1 Au2 Pt3 53.674(19) . . ?
Au1 Au2 Pt3 94.525(13) . . ?
C5 Ni1 C3 100.6(5) . . ?
C5 Ni1 C4 100.2(5) . . ?
C3 Ni1 C4 95.9(4) . . ?
C5 Ni1 Pt3 145.2(4) . . ?
C3 Ni1 Pt3 50.6(3) . . ?
C4 Ni1 Pt3 101.8(3) . . ?
C5 Ni1 Pt2 137.8(4) . . ?
C3 Ni1 Pt2 109.2(3) . . ?
C4 Ni1 Pt2 48.7(3) . . ?
Pt3 Ni1 Pt2 76.20(2) . . ?
C5 Ni1 Au1 84.9(4) . . ?
C3 Ni1 Au1 156.3(3) . . ?
C4 Ni1 Au1 105.8(3) . . ?
Pt3 Ni1 Au1 114.15(3) . . ?
Pt2 Ni1 Au1 79.63(3) . . ?
C5 Ni1 Au2 93.5(4) . . ?
C3 Ni1 Au2 88.8(3) . . ?
C4 Ni1 Au2 164.4(3) . . ?
Pt3 Ni1 Au2 69.93(2) . . ?
Pt2 Ni1 Au2 115.72(3) . . ?
Au1 Ni1 Au2 67.73(2) . . ?
C5 Ni1 Pt4 138.2(4) . . ?
C3 Ni1 Pt4 107.3(3) . . ?
C4 Ni1 Pt4 106.9(3) . . ?
Pt3 Ni1 Pt4 57.42(2) . . ?
Pt2 Ni1 Pt4 58.25(2) . . ?
Au1 Ni1 Pt4 57.67(2) . . ?
Au2 Ni1 Pt4 57.48(2) . . ?
C18 P1 C12 106.21(14) . . ?
C18 P1 C6 103.44(14) . . ?
C12 P1 C6 101.54(13) . . ?
C18 P1 Au1 110.56(12) . . ?
C12 P1 Au1 114.75(13) . . ?
C6 P1 Au1 118.99(13) . . ?
C30 P2 C36 104.78(14) . . ?
C30 P2 C24 103.63(14) . . ?
C36 P2 C24 103.93(14) . . ?
C30 P2 Au2 117.27(13) . . ?
C36 P2 Au2 110.91(13) . . ?
C24 P2 Au2 114.98(12) . . ?
C42 P3 C48 107.30(15) . . ?
C42 P3 C54 102.02(14) . . ?
C48 P3 C54 102.00(14) . . ?
C42 P3 Pt3 113.24(13) . . ?
C48 P3 Pt3 108.92(13) . . ?
C54 P3 Pt3 122.03(14) . . ?
C72 P4 C66 102.89(14) . . ?
C72 P4 C60 103.73(14) . . ?
C66 P4 C60 104.37(14) . . ?
C72 P4 Pt2 115.11(13) . . ?
C66 P4 Pt2 118.87(13) . . ?
C60 P4 Pt2 110.31(12) . . ?
C84 P5 C90 100.99(13) . . ?
C84 P5 C78 103.84(13) . . ?
C90 P5 C78 99.08(13) . . ?
C84 P5 Pt4 117.81(12) . . ?
C90 P5 Pt4 117.36(12) . . ?
C78 P5 Pt4 115.02(12) . . ?
C4 Pt2 C2 164.2(4) . . ?
C4 Pt2 P4 100.9(3) . . ?
C2 Pt2 P4 94.8(3) . . ?
C4 Pt2 Ni1 48.9(3) . . ?
C2 Pt2 Ni1 115.4(3) . . ?
P4 Pt2 Ni1 148.74(7) . . ?
C4 Pt2 Pt4 114.6(3) . . ?
C2 Pt2 Pt4 49.6(3) . . ?
P4 Pt2 Pt4 143.24(6) . . ?
Ni1 Pt2 Pt4 65.75(2) . . ?
C1 Pt3 C3 163.4(4) . . ?
C1 Pt3 P3 106.0(3) . . ?
C3 Pt3 P3 90.3(3) . . ?
C1 Pt3 Ni1 117.7(3) . . ?
C3 Pt3 Ni1 47.1(3) . . ?
P3 Pt3 Ni1 135.17(7) . . ?
C1 Pt3 Pt4 51.4(3) . . ?
C3 Pt3 Pt4 112.6(3) . . ?
P3 Pt3 Pt4 156.55(7) . . ?
Ni1 Pt3 Pt4 66.30(2) . . ?
C1 Pt3 Au2 87.6(3) . . ?
C3 Pt3 Au2 77.8(3) . . ?
P3 Pt3 Au2 139.01(7) . . ?
Ni1 Pt3 Au2 56.40(2) . . ?
Pt4 Pt3 Au2 55.773(12) . . ?
C2 Pt4 C1 89.4(4) . . ?
C2 Pt4 P5 96.7(3) . . ?
C1 Pt4 P5 106.9(3) . . ?
C2 Pt4 Pt3 102.0(3) . . ?
C1 Pt4 Pt3 48.2(3) . . ?
P5 Pt4 Pt3 147.90(6) . . ?
C2 Pt4 Au1 102.9(3) . . ?
C1 Pt4 Au1 159.9(3) . . ?
P5 Pt4 Au1 87.74(6) . . ?
Pt3 Pt4 Au1 112.749(16) . . ?
C2 Pt4 Pt2 48.1(3) . . ?
C1 Pt4 Pt2 99.1(2) . . ?
P5 Pt4 Pt2 135.97(6) . . ?
Pt3 Pt4 Pt2 74.500(14) . . ?
Au1 Pt4 Pt2 78.286(14) . . ?
C2 Pt4 Au2 162.0(3) . . ?
C1 Pt4 Au2 95.8(2) . . ?
P5 Pt4 Au2 98.22(6) . . ?
Pt3 Pt4 Au2 69.665(13) . . ?
Au1 Pt4 Au2 67.829(13) . . ?
Pt2 Pt4 Au2 113.984(16) . . ?
C2 Pt4 Ni1 104.0(3) . . ?
C1 Pt4 Ni1 104.5(3) . . ?
P5 Pt4 Ni1 142.35(6) . . ?
Pt3 Pt4 Ni1 56.286(19) . . ?
Au1 Pt4 Ni1 57.370(19) . . ?
Pt2 Pt4 Ni1 55.998(19) . . ?
Au2 Pt4 Ni1 57.989(19) . . ?
O1 C1 Pt3 144.7(8) . . ?
O1 C1 Pt4 134.9(8) . . ?
Pt3 C1 Pt4 80.3(3) . . ?
O2 C2 Pt2 142.4(7) . . ?
O2 C2 Pt4 135.2(7) . . ?
Pt2 C2 Pt4 82.3(4) . . ?
O3 C3 Ni1 135.2(8) . . ?
O3 C3 Pt3 142.3(8) . . ?
Ni1 C3 Pt3 82.4(4) . . ?
O4 C4 Pt2 147.7(8) . . ?
O4 C4 Ni1 129.9(8) . . ?
Pt2 C4 Ni1 82.4(4) . . ?
O5 C5 Ni1 174.7(11) . . ?
C7 C6 C11 120.0 . . ?
C7 C6 P1 118.78(9) . . ?
C11 C6 P1 121.22(9) . . ?
C6 C7 C8 120.0 . . ?
C7 C8 C9 120.0 . . ?
C10 C9 C8 120.0 . . ?
C11 C10 C9 120.0 . . ?
C10 C11 C6 120.0 . . ?
C13 C12 C17 120.0 . . ?
C13 C12 P1 116.91(9) . . ?
C17 C12 P1 122.54(9) . . ?
C12 C13 C14 120.0 . . ?
C13 C14 C15 120.0 . . ?
C16 C15 C14 120.0 . . ?
C17 C16 C15 120.0 . . ?
C16 C17 C12 120.0 . . ?
C19 C18 C23 120.0 . . ?
C19 C18 P1 121.80(9) . . ?
C23 C18 P1 118.20(9) . . ?
C20 C19 C18 120.0 . . ?
C19 C20 C21 120.0 . . ?
C22 C21 C20 120.0 . . ?
C21 C22 C23 120.0 . . ?
C22 C23 C18 120.0 . . ?
C25 C24 C29 120.0 . . ?
C25 C24 P2 122.91(9) . . ?
C29 C24 P2 117.05(9) . . ?
C26 C25 C24 120.0 . . ?
C25 C26 C27 120.0 . . ?
C28 C27 C26 120.0 . . ?
C29 C28 C27 120.0 . . ?
C28 C29 C24 120.0 . . ?
C31 C30 C35 120.0 . . ?
C31 C30 P2 122.73(9) . . ?
C35 C30 P2 117.24(9) . . ?
C30 C31 C32 120.0 . . ?
C33 C32 C31 120.0 . . ?
C32 C33 C34 120.0 . . ?
C33 C34 C35 120.0 . . ?
C34 C35 C30 120.0 . . ?
C37 C36 C41 120.0 . . ?
C37 C36 P2 122.87(9) . . ?
C41 C36 P2 117.12(9) . . ?
C38 C37 C36 120.0 . . ?
C37 C38 C39 120.0 . . ?
C38 C39 C40 120.0 . . ?
C41 C40 C39 120.0 . . ?
C40 C41 C36 120.0 . . ?
C43 C42 C47 120.0 . . ?
C43 C42 P3 118.68(9) . . ?
C47 C42 P3 121.32(9) . . ?
C42 C43 C44 120.0 . . ?
C43 C44 C45 120.0 . . ?
C46 C45 C44 120.0 . . ?
C47 C46 C45 120.0 . . ?
C46 C47 C42 120.0 . . ?
C49 C48 C53 120.0 . . ?
C49 C48 P3 123.73(9) . . ?
C53 C48 P3 116.26(9) . . ?
C48 C49 C50 120.0 . . ?
C51 C50 C49 120.0 . . ?
C52 C51 C50 120.0 . . ?
C53 C52 C51 120.0 . . ?
C52 C53 C48 120.0 . . ?
C55 C54 C59 120.0 . . ?
C55 C54 P3 118.84(10) . . ?
C59 C54 P3 121.16(10) . . ?
C56 C55 C54 120.0 . . ?
C55 C56 C57 120.0 . . ?
C58 C57 C56 120.0 . . ?
C59 C58 C57 120.0 . . ?
C58 C59 C54 120.0 . . ?
C61 C60 C65 120.0 . . ?
C61 C60 P4 116.94(9) . . ?
C65 C60 P4 123.02(9) . . ?
C60 C61 C62 120.0 . . ?
C61 C62 C63 120.0 . . ?
C64 C63 C62 120.0 . . ?
C65 C64 C63 120.0 . . ?
C64 C65 C60 120.0 . . ?
C67 C66 C71 120.0 . . ?
C67 C66 P4 118.33(9) . . ?
C71 C66 P4 121.67(9) . . ?
C68 C67 C66 120.0 . . ?
C69 C68 C67 120.0 . . ?
C68 C69 C70 120.0 . . ?
C71 C70 C69 120.0 . . ?
C70 C71 C66 120.0 . . ?
C73 C72 C77 120.0 . . ?
C73 C72 P4 122.01(9) . . ?
C77 C72 P4 117.98(9) . . ?
C72 C73 C74 120.0 . . ?
C75 C74 C73 120.0 . . ?
C76 C75 C74 120.0 . . ?
C77 C76 C75 120.0 . . ?
C76 C77 C72 120.0 . . ?
C79 C78 C83 120.0 . . ?
C79 C78 P5 120.47(8) . . ?
C83 C78 P5 119.48(8) . . ?
C80 C79 C78 120.0 . . ?
C79 C80 C81 120.0 . . ?
C82 C81 C80 120.0 . . ?
C81 C82 C83 120.0 . . ?
C82 C83 C78 120.0 . . ?
C85 C84 C89 120.0 . . ?
C85 C84 P5 121.23(9) . . ?
C89 C84 P5 118.69(9) . . ?
C86 C85 C84 120.0 . . ?
C85 C86 C87 120.0 . . ?
C86 C87 C88 120.0 . . ?
C89 C88 C87 120.0 . . ?
C88 C89 C84 120.0 . . ?
C91 C90 C95 120.0 . . ?
C91 C90 P5 116.40(8) . . ?
C95 C90 P5 123.55(8) . . ?
C90 C91 C92 120.0 . . ?
C93 C92 C91 120.0 . . ?
C92 C93 C94 120.0 . . ?
C95 C94 C93 120.0 . . ?
C94 C95 C90 120.0 . . ?

loop_
_geom_bond_atom_site_label_1
_geom_bond_atom_site_label_2
_geom_bond_distance
_geom_bond_site_symmetry_2
_geom_bond_publ_flag
Au1 P1 2.295(2) . ?
Au1 Ni1 2.6985(9) . ?
Au1 Pt4 2.7074(5) . ?
Au1 Au2 3.0234(5) . ?
Au2 P2 2.293(2) . ?
Au2 Pt4 2.7113(5) . ?
Au2 Ni1 2.7266(9) . ?
Au2 Pt3 3.0748(5) . ?
Ni1 C5 1.719(13) . ?
Ni1 C3 1.948(11) . ?
Ni1 C4 2.006(10) . ?
Ni1 Pt3 2.6374(9) . ?
Ni1 Pt2 2.6396(9) . ?
Ni1 Pt4 2.9032(9) . ?
O1 C1 1.164(11) . ?
O2 C2 1.170(12) . ?
O3 C3 1.162(12) . ?
O4 C4 1.172(12) . ?
O5 C5 1.148(14) . ?
P1 C18 1.829(3) . ?
P1 C12 1.830(3) . ?
P1 C6 1.842(3) . ?
P2 C30 1.824(3) . ?
P2 C36 1.828(3) . ?
P2 C24 1.837(3) . ?
P3 C42 1.831(3) . ?
P3 C48 1.840(3) . ?
P3 C54 1.843(3) . ?
P3 Pt3 2.255(3) . ?
P4 C72 1.836(3) . ?
P4 C66 1.844(3) . ?
P4 C60 1.845(3) . ?
P4 Pt2 2.251(2) . ?
P5 C84 1.855(3) . ?
P5 C90 1.861(3) . ?
P5 C78 1.870(3) . ?
P5 Pt4 2.264(2) . ?
Pt2 C4 2.001(10) . ?
Pt2 C2 2.033(10) . ?
Pt2 Pt4 2.7075(5) . ?
Pt3 C1 2.021(10) . ?
Pt3 C3 2.056(10) . ?
Pt3 Pt4 2.6717(5) . ?
Pt4 C2 2.082(9) . ?
Pt4 C1 2.119(9) . ?
C6 C7 1.3900 . ?
C6 C11 1.3900 . ?
C7 C8 1.3900 . ?
C8 C9 1.3900 . ?
C9 C10 1.3900 . ?
C10 C11 1.3900 . ?
C12 C13 1.3900 . ?
C12 C17 1.3900 . ?
C13 C14 1.3900 . ?
C14 C15 1.3900 . ?
C15 C16 1.3900 . ?
C16 C17 1.3900 . ?
C18 C19 1.3900 . ?
C18 C23 1.3900 . ?
C19 C20 1.3900 . ?
C20 C21 1.3900 . ?
C21 C22 1.3900 . ?
C22 C23 1.3900 . ?
C24 C25 1.3900 . ?
C24 C29 1.3900 . ?
C25 C26 1.3900 . ?
C26 C27 1.3900 . ?
C27 C28 1.3900 . ?
C28 C29 1.3900 . ?
C30 C31 1.3900 . ?
C30 C35 1.3900 . ?
C31 C32 1.3900 . ?
C32 C33 1.3900 . ?
C33 C34 1.3900 . ?
C34 C35 1.3900 . ?
C36 C37 1.3900 . ?
C36 C41 1.3900 . ?
C37 C38 1.3900 . ?
C38 C39 1.3900 . ?
C39 C40 1.3900 . ?
C40 C41 1.3900 . ?
C42 C43 1.3900 . ?
C42 C47 1.3900 . ?
C43 C44 1.3900 . ?
C44 C45 1.3900 . ?
C45 C46 1.3900 . ?
C46 C47 1.3900 . ?
C48 C49 1.3900 . ?
C48 C53 1.3900 . ?
C49 C50 1.3900 . ?
C50 C51 1.3900 . ?
C51 C52 1.3900 . ?
C52 C53 1.3900 . ?
C54 C55 1.3900 . ?
C54 C59 1.3900 . ?
C55 C56 1.3900 . ?
C56 C57 1.3900 . ?
C57 C58 1.3900 . ?
C58 C59 1.3900 . ?
C60 C61 1.3900 . ?
C60 C65 1.3900 . ?
C61 C62 1.3900 . ?
C62 C63 1.3900 . ?
C63 C64 1.3900 . ?
C64 C65 1.3900 . ?
C66 C67 1.3900 . ?
C66 C71 1.3900 . ?
C67 C68 1.3900 . ?
C68 C69 1.3900 . ?
C69 C70 1.3900 . ?
C70 C71 1.3900 . ?
C72 C73 1.3900 . ?
C72 C77 1.3900 . ?
C73 C74 1.3900 . ?
C74 C75 1.3900 . ?
C75 C76 1.3900 . ?
C76 C77 1.3900 . ?
C78 C79 1.3900 . ?
C78 C83 1.3900 . ?
C79 C80 1.3900 . ?
C80 C81 1.3900 . ?
C81 C82 1.3900 . ?
C82 C83 1.3900 . ?
C84 C85 1.3900 . ?
C84 C89 1.3900 . ?
C85 C86 1.3900 . ?
C86 C87 1.3900 . ?
C87 C88 1.3900 . ?
C88 C89 1.3900 . ?
C90 C91 1.3900 . ?
C90 C95 1.3900 . ?
C91 C92 1.3900 . ?
C92 C93 1.3900 . ?
C93 C94 1.3900 . ?
C94 C95 1.3900 . ?
